data_4332863
loop_
_publ_author_name
'Zheng, Shao-Liang'
'Gembicky, Milan'
'Messerschmidt, Marc'
'Dominiak, Paulina M.'
'Coppens, Philip'

_publ_section_title
;
 Effect of the Environment on Molecular Properties:&#x00A0; Synthesis,
 Structure, and Photoluminescence of Cu(I)
 Bis(2,9-dimethyl-1,10-phenanthroline) Nanoclusters in Eight Different
 Supramolecular Frameworks
;
_journal_issue 23
_journal_name_full 'Inorganic Chemistry'
_journal_page_first 9281
_journal_page_last 9289
_journal_paper_doi 10.1021/ic0609709
_journal_volume 45
_journal_year 2006
_chemical_formula_sum 'C56 H45 Cu N4 O4'
_chemical_formula_weight 901.50
_chemical_name_common Cu(dmp)2-THBE
_chemical_name_systematic
; 
 ? 
;
_space_group_IT_number 14
_symmetry_cell_setting monoclinic
_symmetry_space_group_name_Hall '-P 2ybc'
_symmetry_space_group_name_H-M 'P 1 21/c 1'
_atom_sites_solution_hydrogens geom
_atom_sites_solution_primary direct
_atom_sites_solution_secondary difmap
_audit_creation_method SHELXL-97
_cell_angle_alpha 90.00
_cell_angle_beta 113.6310(10)
_cell_angle_gamma 90.00
_cell_formula_units_Z 4
_cell_length_a 11.0591(3)
_cell_length_b 18.8423(4)
_cell_length_c 23.5244(5)
_cell_measurement_reflns_used 628
_cell_measurement_temperature 90(2)
_cell_measurement_theta_max 25
_cell_measurement_theta_min 2.5
_cell_volume 4490.94(18)
_computing_cell_refinement 'Bruker SMART'
_computing_data_collection 'Bruker SMART'
_computing_data_reduction 'Bruker SAINT'
_computing_molecular_graphics 'Bruker SHELXTL'
_computing_publication_material 'Bruker SHELXTL'
_computing_structure_refinement 'SHELXL-97 (Sheldrick, 1997)'
_computing_structure_solution 'SHELXS-97 (Sheldrick, 1990)'
_diffrn_ambient_temperature 90(2)
_diffrn_measured_fraction_theta_full 0.998
_diffrn_measured_fraction_theta_max 0.998
_diffrn_measurement_device_type 'CCD area detector'
_diffrn_measurement_method 'phi and omega scans'
_diffrn_radiation_monochromator graphite
_diffrn_radiation_source 'fine-focus sealed tube'
_diffrn_radiation_type MoK\a
_diffrn_radiation_wavelength 0.71073
_diffrn_reflns_av_R_equivalents 0.0360
_diffrn_reflns_av_sigmaI/netI 0.0385
_diffrn_reflns_limit_h_max 15
_diffrn_reflns_limit_h_min -15
_diffrn_reflns_limit_k_max 26
_diffrn_reflns_limit_k_min -25
_diffrn_reflns_limit_l_max 32
_diffrn_reflns_limit_l_min -32
_diffrn_reflns_number 48606
_diffrn_reflns_theta_full 29.60
_diffrn_reflns_theta_max 29.60
_diffrn_reflns_theta_min 1.89
_exptl_absorpt_coefficient_mu 0.540
_exptl_absorpt_correction_T_max 0.9484
_exptl_absorpt_correction_T_min 0.8764
_exptl_absorpt_correction_type 'empirical SADABS'
_exptl_absorpt_process_details 'Blessing, R. (1995) Acta Crystallogr., A51, 33-38'
_exptl_crystal_colour red
_exptl_crystal_density_diffrn 1.333
_exptl_crystal_density_method 'not measured'
_exptl_crystal_description needle
_exptl_crystal_F_000 1880
_exptl_crystal_size_max 0.25
_exptl_crystal_size_mid 0.12
_exptl_crystal_size_min 0.10
_refine_diff_density_max 0.871
_refine_diff_density_min -0.819
_refine_diff_density_rms 0.063
_refine_ls_extinction_method none
_refine_ls_goodness_of_fit_ref 1.024
_refine_ls_hydrogen_treatment mixed
_refine_ls_matrix_type full
_refine_ls_number_parameters 640
_refine_ls_number_reflns 12611
_refine_ls_number_restraints 0
_refine_ls_restrained_S_all 1.024
_refine_ls_R_factor_all 0.0768
_refine_ls_R_factor_gt 0.0487
_refine_ls_shift/su_max 0.000
_refine_ls_shift/su_mean 0.000
_refine_ls_structure_factor_coef Fsqd
_refine_ls_weighting_details 'calc w=1/[\s^2^(Fo^2^)+(0.0697P)^2^+1.8141P] where P=(Fo^2^+2Fc^2^)/3'
_refine_ls_weighting_scheme calc
_refine_ls_wR_factor_gt 0.1234
_refine_ls_wR_factor_ref 0.1404
_reflns_number_gt 8781
_reflns_number_total 12611
_reflns_threshold_expression >2sigma(I)
_cod_data_source_file ic0609709sup1.cif
_cod_data_source_block Cu(dmp)2-THBE
_cod_depositor_comments
;
The following automatic conversions were performed:

'_symmetry_cell_setting' value 'Monoclinic' changed to 'monoclinic'
according to /home/saulius/struct/CIF-dictionaries/cif_core.dic
dictionary named 'cif_core.dic' version 2.4.2 from 2011-04-26.

Automatic conversion script
Id: cif_fix_values 1891 2012-01-12 08:04:46Z andrius 
;
_cod_original_sg_symbol_H-M P21/c
_cod_database_code 4332863

loop_
_symmetry_equiv_pos_as_xyz
'x, y, z'
'-x, y+1/2, -z+1/2'
'-x, -y, -z'
'x, -y-1/2, z-1/2'

loop_
_atom_site_label
_atom_site_type_symbol
_atom_site_fract_x
_atom_site_fract_y
_atom_site_fract_z
_atom_site_U_iso_or_equiv
_atom_site_adp_type
_atom_site_occupancy
_atom_site_symmetry_multiplicity
_atom_site_calc_flag
_atom_site_refinement_flags
Cu1 Cu 0.36895(3) -0.003383(13) -0.217770(13) 0.03447(9) Uani 1 1 d .
O1 O -0.30007(16) 0.27176(8) -0.11709(7) 0.0367(3) Uani 1 1 d .
O2 O -0.03759(14) -0.20371(7) -0.04962(6) 0.0284(3) Uani 1 1 d .
O3 O -0.16657(15) 0.22644(7) -0.49341(6) 0.0318(3) Uani 1 1 d .
O4 O -0.19428(16) -0.29072(7) -0.49248(7) 0.0325(3) Uani 1 1 d .
N1 N 0.28764(16) 0.09499(9) -0.23696(8) 0.0332(4) Uani 1 1 d .
N2 N 0.42609(17) 0.02072(10) -0.28756(8) 0.0333(4) Uani 1 1 d .
N3 N 0.28316(19) -0.09906(11) -0.22283(11) 0.0471(5) Uani 1 1 d .
N4 N 0.47037(17) -0.03183(9) -0.12706(9) 0.0334(4) Uani 1 1 d .
C1 C 0.2206(2) 0.13067(12) -0.21020(11) 0.0377(5) Uani 1 1 d .
C2 C 0.1837(2) 0.20248(13) -0.22642(12) 0.0448(6) Uani 1 1 d .
H2A H 0.1358 0.2273 -0.2069 0.050(7) Uiso 1 1 d R
C3 C 0.2159(2) 0.23590(13) -0.26928(11) 0.0467(6) Uani 1 1 d .
H3A H 0.1919 0.2842 -0.2793 0.052(8) Uiso 1 1 d R
C4 C 0.2851(2) 0.19917(12) -0.29894(11) 0.0412(5) Uani 1 1 d .
C5 C 0.3191(2) 0.22913(15) -0.34618(11) 0.0488(6) Uani 1 1 d .
H5A H 0.3008 0.2777 -0.3568 0.062(9) Uiso 1 1 d R
C6 C 0.3766(2) 0.18967(15) -0.37570(11) 0.0505(6) Uani 1 1 d .
H6A H 0.3954 0.2104 -0.4081 0.073(10) Uiso 1 1 d R
C7 C 0.4103(2) 0.11698(14) -0.35948(10) 0.0422(5) Uani 1 1 d .
C8 C 0.4700(2) 0.07308(16) -0.38880(10) 0.0496(6) Uani 1 1 d .
H8A H 0.4856 0.0902 -0.4233 0.057(8) Uiso 1 1 d R
C9 C 0.5056(2) 0.00599(15) -0.36768(10) 0.0460(6) Uani 1 1 d .
H9A H 0.5447 -0.0241 -0.3880 0.055(8) Uiso 1 1 d R
C10 C 0.4851(2) -0.01934(13) -0.31594(10) 0.0387(5) Uani 1 1 d .
C11 C 0.3864(2) 0.08738(12) -0.31011(9) 0.0351(5) Uani 1 1 d .
C12 C 0.3184(2) 0.12820(12) -0.28085(9) 0.0346(4) Uani 1 1 d .
C13 C 0.1838(3) 0.09184(13) -0.16449(13) 0.0471(6) Uani 1 1 d .
H13A H 0.2185 0.0433 -0.1598 0.136(17) Uiso 1 1 d R
H13B H 0.0875 0.0903 -0.1792 0.20(3) Uiso 1 1 d R
H13C H 0.2213 0.1162 -0.1244 0.21(3) Uiso 1 1 d R
C14 C 0.5289(2) -0.09196(13) -0.29033(11) 0.0429(5) Uani 1 1 d .
H14A H 0.5071 -0.0998 -0.2543 0.092(12) Uiso 1 1 d R
H14B H 0.6245 -0.0963 -0.2777 0.109(14) Uiso 1 1 d R
H14C H 0.4837 -0.1275 -0.3223 0.076(10) Uiso 1 1 d R
C15 C 0.1908(3) -0.13096(16) -0.27237(18) 0.0654(10) Uani 1 1 d .
C16 C 0.1394(4) -0.1969(2) -0.2660(3) 0.0924(15) Uani 1 1 d .
H16A H 0.0727 -0.2185 -0.3011 0.090(12) Uiso 1 1 d R
C17 C 0.1837(4) -0.23009(18) -0.2104(3) 0.0908(15) Uani 1 1 d .
H17A H 0.1458 -0.2741 -0.2064 0.112(14) Uiso 1 1 d R
C18 C 0.2858(3) -0.19983(14) -0.1583(2) 0.0720(11) Uani 1 1 d .
C19 C 0.3412(4) -0.23151(17) -0.0997(3) 0.0920(15) Uani 1 1 d .
H19A H 0.3101 -0.2768 -0.0938 0.107(13) Uiso 1 1 d R
C20 C 0.4369(4) -0.19981(18) -0.0513(2) 0.0795(12) Uani 1 1 d .
H20A H 0.4729 -0.2231 -0.0123 0.085(11) Uiso 1 1 d R
C21 C 0.4862(3) -0.13029(14) -0.05805(15) 0.0553(8) Uani 1 1 d .
C22 C 0.5857(3) -0.09390(16) -0.01081(14) 0.0593(8) Uani 1 1 d .
H22A H 0.6281 -0.1152 0.0289 0.073(10) Uiso 1 1 d R
C23 C 0.6226(3) -0.02783(16) -0.02129(12) 0.0493(6) Uani 1 1 d .
H23A H 0.6894 -0.0027 0.0112 0.066(10) Uiso 1 1 d R
C24 C 0.5607(2) 0.00322(12) -0.08087(10) 0.0346(5) Uani 1 1 d .
C25 C 0.4314(2) -0.09755(12) -0.11632(12) 0.0423(6) Uani 1 1 d .
C26 C 0.3304(3) -0.13262(12) -0.16747(15) 0.0510(7) Uani 1 1 d .
C27 C 0.1510(3) -0.0947(2) -0.33305(17) 0.0753(11) Uani 1 1 d .
H27A H 0.1981 -0.0495 -0.3276 0.39(6) Uiso 1 1 d R
H27B H 0.0557 -0.0858 -0.3502 0.31(5) Uiso 1 1 d R
H27C H 0.1724 -0.1250 -0.3616 0.31(4) Uiso 1 1 d R
C28 C 0.5938(2) 0.07666(13) -0.09328(11) 0.0398(5) Uani 1 1 d .
H28A H 0.5411 0.0890 -0.1367 0.18(2) Uiso 1 1 d R
H28B H 0.6878 0.0793 -0.0852 0.20(3) Uiso 1 1 d R
H28C H 0.5744 0.1101 -0.0661 0.21(3) Uiso 1 1 d R
C31 C -0.2588(2) 0.21472(9) -0.14018(9) 0.0266(4) Uani 1 1 d .
C32 C -0.14713(19) 0.17593(10) -0.10457(8) 0.0256(4) Uani 1 1 d .
H32A H -0.0939 0.1906 -0.0634 0.036(6) Uiso 1 1 d R
C33 C -0.11347(18) 0.11613(9) -0.12887(8) 0.0237(4) Uani 1 1 d .
H33A H -0.0388 0.0891 -0.1035 0.028(5) Uiso 1 1 d R
C34 C -0.18697(18) 0.09448(9) -0.19011(8) 0.0217(3) Uani 1 1 d .
C35 C -0.29589(19) 0.13588(9) -0.22533(8) 0.0247(4) Uani 1 1 d .
H35A H -0.3463 0.1232 -0.2673 0.033(6) Uiso 1 1 d R
C36 C -0.3327(2) 0.19489(10) -0.20093(9) 0.0280(4) Uani 1 1 d .
H36A H -0.4083 0.2216 -0.2258 0.031(6) Uiso 1 1 d R
C37 C -0.05973(19) -0.14888(9) -0.08831(8) 0.0239(4) Uani 1 1 d .
C38 C -0.1671(2) -0.10345(9) -0.09775(8) 0.0272(4) Uani 1 1 d .
H38A H -0.2212 -0.1114 -0.0756 0.032(6) Uiso 1 1 d R
C39 C -0.19435(19) -0.04751(9) -0.13885(8) 0.0257(4) Uani 1 1 d .
H39A H -0.2668 -0.0173 -0.1440 0.031(6) Uiso 1 1 d R
C40 C -0.11902(18) -0.03380(9) -0.17327(7) 0.0212(3) Uani 1 1 d .
C41 C -0.01257(18) -0.07880(9) -0.16379(8) 0.0239(4) Uani 1 1 d .
H41A H 0.0408 -0.0710 -0.1864 0.020(5) Uiso 1 1 d R
C42 C 0.01685(19) -0.13485(10) -0.12194(8) 0.0258(4) Uani 1 1 d .
H42A H 0.0907 -0.1642 -0.1161 0.038(6) Uiso 1 1 d R
C43 C -0.1655(2) 0.16526(9) -0.46359(8) 0.0263(4) Uani 1 1 d .
C44 C -0.06570(19) 0.14895(10) -0.40619(8) 0.0261(4) Uani 1 1 d .
H44A H 0.0056 0.1810 -0.3874 0.031(6) Uiso 1 1 d R
C45 C -0.07003(19) 0.08617(9) -0.37634(8) 0.0249(4) Uani 1 1 d .
H45A H -0.0016 0.0761 -0.3370 0.026(5) Uiso 1 1 d R
C46 C -0.17232(19) 0.03737(9) -0.40262(8) 0.0234(4) Uani 1 1 d .
C47 C -0.2708(2) 0.05383(10) -0.46069(8) 0.0274(4) Uani 1 1 d .
H47A H -0.3409 0.0212 -0.4800 0.028(5) Uiso 1 1 d R
C48 C -0.2681(2) 0.11693(10) -0.49054(8) 0.0303(4) Uani 1 1 d .
H48A H -0.3367 0.1273 -0.5297 0.031(6) Uiso 1 1 d R
C49 C -0.1930(2) -0.22688(10) -0.46650(8) 0.0267(4) Uani 1 1 d .
C50 C -0.2500(2) -0.22106(10) -0.42344(9) 0.0302(4) Uani 1 1 d .
H50A H -0.2904 -0.2614 -0.4141 0.036(6) Uiso 1 1 d R
C51 C -0.2485(2) -0.15715(10) -0.39438(8) 0.0280(4) Uani 1 1 d .
H51A H -0.2875 -0.1544 -0.3651 0.027(5) Uiso 1 1 d R
C52 C -0.19104(19) -0.09643(9) -0.40699(8) 0.0235(4) Uani 1 1 d .
C53 C -0.1421(2) -0.10227(10) -0.45329(8) 0.0259(4) Uani 1 1 d .
H53A H -0.1084 -0.0611 -0.4652 0.029(5) Uiso 1 1 d R
C54 C -0.1413(2) -0.16608(10) -0.48201(8) 0.0272(4) Uani 1 1 d .
H54A H -0.1054 -0.1685 -0.5125 0.034(6) Uiso 1 1 d R
C55 C -0.15415(18) 0.02874(9) -0.21528(8) 0.0217(3) Uani 1 1 d .
C56 C -0.16451(18) 0.02818(9) -0.27482(8) 0.0230(3) Uani 1 1 d .
H56A H -0.1760 0.0730 -0.2949 0.021(5) Uiso 1 1 d R
C57 C -0.16022(18) -0.03245(9) -0.31077(8) 0.0233(4) Uani 1 1 d .
H57A H -0.1460 -0.0775 -0.2911 0.017(5) Uiso 1 1 d R
C58 C -0.17490(18) -0.03033(9) -0.37105(8) 0.0225(3) Uani 1 1 d .
H1O H -0.260(3) 0.2715(16) -0.0782(14) 0.061(9) Uiso 1 1 d .
H3O H -0.076(4) 0.2571(18) -0.4690(16) 0.088(11) Uiso 1 1 d .
H4O H -0.143(3) -0.2887(14) -0.5120(12) 0.050(8) Uiso 1 1 d .

loop_
_atom_site_aniso_label
_atom_site_aniso_U_11
_atom_site_aniso_U_22
_atom_site_aniso_U_33
_atom_site_aniso_U_23
_atom_site_aniso_U_13
_atom_site_aniso_U_12
Cu1 0.03306(15) 0.03141(15) 0.04073(16) -0.00603(11) 0.01667(12) 0.00304(10)
O1 0.0515(9) 0.0250(7) 0.0312(8) -0.0060(6) 0.0140(7) 0.0094(6)
O2 0.0444(8) 0.0186(6) 0.0263(6) 0.0058(5) 0.0183(6) 0.0078(6)
O3 0.0485(9) 0.0221(6) 0.0242(6) 0.0036(5) 0.0141(6) -0.0081(6)
O4 0.0515(9) 0.0192(6) 0.0334(7) -0.0087(5) 0.0241(7) -0.0065(6)
N1 0.0239(8) 0.0324(9) 0.0390(9) -0.0117(7) 0.0081(7) 0.0008(7)
N2 0.0266(8) 0.0400(9) 0.0289(8) -0.0076(7) 0.0066(7) 0.0038(7)
N3 0.0311(10) 0.0367(10) 0.0804(15) -0.0218(11) 0.0296(10) -0.0035(8)
N4 0.0324(9) 0.0308(9) 0.0485(10) 0.0042(8) 0.0282(8) 0.0050(7)
C1 0.0275(10) 0.0356(11) 0.0463(12) -0.0154(10) 0.0108(9) 0.0004(8)
C2 0.0350(12) 0.0392(12) 0.0521(14) -0.0184(11) 0.0090(10) 0.0075(10)
C3 0.0421(13) 0.0350(12) 0.0454(13) -0.0085(10) -0.0010(11) 0.0083(10)
C4 0.0335(11) 0.0363(12) 0.0392(11) -0.0046(9) -0.0009(9) 0.0035(9)
C5 0.0416(13) 0.0481(14) 0.0403(13) 0.0067(11) -0.0007(11) 0.0023(11)
C6 0.0396(13) 0.0629(17) 0.0360(12) 0.0106(12) 0.0017(10) -0.0007(12)
C7 0.0299(11) 0.0584(15) 0.0274(10) 0.0000(10) 0.0001(9) 0.0020(10)
C8 0.0396(13) 0.0784(19) 0.0242(10) 0.0005(11) 0.0060(9) 0.0033(12)
C9 0.0332(12) 0.0735(18) 0.0278(10) -0.0118(11) 0.0086(9) 0.0073(11)
C10 0.0269(10) 0.0519(13) 0.0323(10) -0.0122(10) 0.0065(9) 0.0039(9)
C11 0.0259(10) 0.0435(12) 0.0277(9) -0.0055(9) 0.0023(8) 0.0020(9)
C12 0.0263(10) 0.0370(11) 0.0316(10) -0.0059(8) 0.0024(8) 0.0025(8)
C13 0.0432(13) 0.0405(13) 0.0691(16) -0.0176(12) 0.0343(13) -0.0046(10)
C14 0.0336(12) 0.0481(14) 0.0469(13) -0.0155(11) 0.0161(10) 0.0060(10)
C15 0.0347(13) 0.0582(17) 0.116(3) -0.0478(18) 0.0435(16) -0.0112(12)
C16 0.063(2) 0.077(3) 0.172(4) -0.077(3) 0.083(3) -0.0383(19)
C17 0.081(2) 0.0460(18) 0.197(5) -0.054(2) 0.109(3) -0.0330(17)
C18 0.0698(19) 0.0322(13) 0.155(3) -0.0063(18) 0.089(2) -0.0023(13)
C19 0.103(3) 0.0361(16) 0.196(5) 0.021(2) 0.121(3) 0.0110(18)
C20 0.099(3) 0.0536(19) 0.132(3) 0.046(2) 0.095(3) 0.0373(19)
C21 0.0634(17) 0.0459(14) 0.086(2) 0.0271(14) 0.0604(17) 0.0267(13)
C22 0.0708(19) 0.0684(18) 0.0627(17) 0.0325(15) 0.0521(16) 0.0437(16)
C23 0.0498(14) 0.0674(17) 0.0416(13) 0.0090(12) 0.0297(12) 0.0262(13)
C24 0.0335(11) 0.0433(12) 0.0370(11) 0.0004(9) 0.0245(9) 0.0057(9)
C25 0.0431(12) 0.0317(11) 0.0731(16) 0.0094(11) 0.0453(13) 0.0112(9)
C26 0.0465(14) 0.0297(11) 0.101(2) -0.0091(13) 0.0553(15) -0.0014(10)
C27 0.0355(15) 0.095(3) 0.080(2) -0.050(2) 0.0072(14) 0.0035(15)
C28 0.0419(13) 0.0456(13) 0.0387(12) -0.0090(10) 0.0232(10) -0.0091(10)
C31 0.0362(10) 0.0182(8) 0.0278(9) -0.0029(7) 0.0153(8) -0.0011(7)
C32 0.0314(10) 0.0246(9) 0.0217(8) -0.0056(7) 0.0115(7) -0.0031(7)
C33 0.0272(9) 0.0231(8) 0.0209(8) -0.0008(7) 0.0098(7) 0.0005(7)
C34 0.0307(9) 0.0175(8) 0.0195(8) -0.0009(6) 0.0126(7) -0.0023(7)
C35 0.0318(10) 0.0208(8) 0.0207(8) -0.0006(6) 0.0098(7) -0.0020(7)
C36 0.0340(10) 0.0218(9) 0.0260(9) 0.0009(7) 0.0097(8) 0.0026(8)
C37 0.0365(10) 0.0171(8) 0.0206(8) 0.0003(6) 0.0141(7) 0.0032(7)
C38 0.0421(11) 0.0207(8) 0.0279(9) 0.0033(7) 0.0236(8) 0.0048(8)
C39 0.0353(10) 0.0215(8) 0.0262(9) 0.0038(7) 0.0187(8) 0.0062(7)
C40 0.0295(9) 0.0181(8) 0.0175(7) -0.0001(6) 0.0110(7) 0.0001(7)
C41 0.0310(9) 0.0228(8) 0.0223(8) -0.0010(7) 0.0152(7) 0.0002(7)
C42 0.0311(10) 0.0227(9) 0.0262(9) -0.0005(7) 0.0141(8) 0.0047(7)
C43 0.0417(11) 0.0182(8) 0.0219(8) -0.0005(7) 0.0158(8) -0.0035(7)
C44 0.0349(10) 0.0216(8) 0.0241(8) -0.0039(7) 0.0140(8) -0.0070(7)
C45 0.0339(10) 0.0218(8) 0.0206(8) -0.0006(7) 0.0128(7) -0.0027(7)
C46 0.0366(10) 0.0180(8) 0.0198(8) -0.0022(6) 0.0156(7) -0.0024(7)
C47 0.0383(10) 0.0208(8) 0.0216(8) -0.0025(7) 0.0105(8) -0.0066(8)
C48 0.0427(11) 0.0239(9) 0.0203(8) 0.0025(7) 0.0084(8) -0.0048(8)
C49 0.0380(10) 0.0200(8) 0.0213(8) -0.0041(7) 0.0111(8) -0.0025(7)
C50 0.0455(12) 0.0207(9) 0.0306(9) -0.0039(7) 0.0219(9) -0.0083(8)
C51 0.0413(11) 0.0223(9) 0.0257(9) -0.0029(7) 0.0192(8) -0.0057(8)
C52 0.0340(10) 0.0181(8) 0.0197(8) -0.0019(6) 0.0121(7) -0.0023(7)
C53 0.0392(10) 0.0199(8) 0.0223(8) -0.0015(7) 0.0162(8) -0.0028(7)
C54 0.0406(11) 0.0234(9) 0.0216(8) -0.0034(7) 0.0165(8) -0.0024(8)
C55 0.0285(9) 0.0173(8) 0.0216(8) -0.0010(6) 0.0124(7) -0.0015(7)
C56 0.0327(9) 0.0173(8) 0.0207(8) 0.0011(6) 0.0127(7) -0.0014(7)
C57 0.0340(10) 0.0161(8) 0.0214(8) 0.0008(6) 0.0128(7) -0.0005(7)
C58 0.0309(9) 0.0179(8) 0.0209(8) 0.0000(6) 0.0126(7) -0.0012(7)

loop_
_atom_type_symbol
_atom_type_description
_atom_type_scat_dispersion_real
_atom_type_scat_dispersion_imag
_atom_type_scat_source
C C 0.0033 0.0016 'International Tables Vol C Tables 4.2.6.8 and 6.1.1.4'
H H 0.0000 0.0000 'International Tables Vol C Tables 4.2.6.8 and 6.1.1.4'
N N 0.0061 0.0033 'International Tables Vol C Tables 4.2.6.8 and 6.1.1.4'
O O 0.0106 0.0060 'International Tables Vol C Tables 4.2.6.8 and 6.1.1.4'
Cu Cu 0.3201 1.2651 'International Tables Vol C Tables 4.2.6.8 and 6.1.1.4'

loop_
_geom_angle_atom_site_label_1
_geom_angle_atom_site_label_2
_geom_angle_atom_site_label_3
_geom_angle
N3 Cu1 N1 130.27(8)
N3 Cu1 N2 116.28(8)
N1 Cu1 N2 82.52(7)
N3 Cu1 N4 82.86(9)
N1 Cu1 N4 118.69(7)
N2 Cu1 N4 133.11(7)
C1 N1 C12 118.82(19)
C1 N1 Cu1 129.56(17)
C12 N1 Cu1 111.41(13)
C10 N2 C11 118.0(2)
C10 N2 Cu1 130.44(17)
C11 N2 Cu1 111.34(14)
C15 N3 C26 119.5(3)
C15 N3 Cu1 128.8(2)
C26 N3 Cu1 111.74(16)
C24 N4 C25 119.4(2)
C24 N4 Cu1 130.18(15)
C25 N4 Cu1 110.40(16)
N1 C1 C2 120.6(2)
N1 C1 C13 117.3(2)
C2 C1 C13 122.1(2)
C3 C2 C1 120.7(2)
C2 C3 C4 119.9(2)
C3 C4 C12 116.5(2)
C3 C4 C5 123.9(2)
C12 C4 C5 119.6(2)
C6 C5 C4 120.9(2)
C5 C6 C7 121.4(2)
C8 C7 C11 117.0(2)
C8 C7 C6 123.9(2)
C11 C7 C6 119.0(2)
C9 C8 C7 119.7(2)
C8 C9 C10 120.6(2)
N2 C10 C9 121.3(2)
N2 C10 C14 117.3(2)
C9 C10 C14 121.4(2)
N2 C11 C7 123.3(2)
N2 C11 C12 117.2(2)
C7 C11 C12 119.6(2)
N1 C12 C4 123.5(2)
N1 C12 C11 117.2(2)
C4 C12 C11 119.3(2)
N3 C15 C16 120.2(4)
N3 C15 C27 117.3(3)
C16 C15 C27 122.5(3)
C17 C16 C15 120.6(4)
C16 C17 C18 120.5(3)
C19 C18 C26 119.6(4)
C19 C18 C17 124.4(3)
C26 C18 C17 116.0(4)
C20 C19 C18 122.0(3)
C19 C20 C21 120.8(3)
C22 C21 C25 117.3(2)
C22 C21 C20 124.7(3)
C25 C21 C20 118.0(3)
C23 C22 C21 120.3(2)
C22 C23 C24 119.7(3)
N4 C24 C23 120.9(2)
N4 C24 C28 117.9(2)
C23 C24 C28 121.2(2)
N4 C25 C21 122.3(3)
N4 C25 C26 117.4(2)
C21 C25 C26 120.3(2)
N3 C26 C18 123.1(3)
N3 C26 C25 117.6(2)
C18 C26 C25 119.3(3)
O1 C31 C36 118.14(18)
O1 C31 C32 122.21(17)
C36 C31 C32 119.65(17)
C33 C32 C31 120.11(17)
C32 C33 C34 121.45(17)
C35 C34 C33 117.06(16)
C35 C34 C55 121.49(15)
C33 C34 C55 121.39(16)
C36 C35 C34 121.99(17)
C31 C36 C35 119.68(18)
O2 C37 C42 123.13(16)
O2 C37 C38 119.45(16)
C42 C37 C38 117.40(16)
C39 C38 C37 120.61(17)
C38 C39 C40 122.22(17)
C41 C40 C39 117.11(16)
C41 C40 C55 124.57(16)
C39 C40 C55 118.28(16)
C42 C41 C40 121.19(16)
C41 C42 C37 121.47(17)
O3 C43 C44 122.12(17)
O3 C43 C48 119.13(17)
C44 C43 C48 118.75(16)
C45 C44 C43 120.29(17)
C44 C45 C46 121.62(17)
C45 C46 C47 117.55(16)
C45 C46 C58 121.34(16)
C47 C46 C58 121.09(16)
C48 C47 C46 121.18(17)
C47 C48 C43 120.59(18)
O4 C49 C54 123.11(17)
O4 C49 C50 118.31(17)
C54 C49 C50 118.55(16)
C51 C50 C49 120.53(17)
C50 C51 C52 121.71(17)
C51 C52 C53 116.80(16)
C51 C52 C58 122.04(16)
C53 C52 C58 121.06(16)
C54 C53 C52 121.92(17)
C53 C54 C49 120.28(17)
C56 C55 C34 119.10(16)
C56 C55 C40 124.81(16)
C34 C55 C40 116.00(14)
C55 C56 C57 127.25(16)
C58 C57 C56 124.93(16)
C57 C58 C52 120.57(15)
C57 C58 C46 121.94(16)
C52 C58 C46 117.48(14)

loop_
_geom_bond_atom_site_label_1
_geom_bond_atom_site_label_2
_geom_bond_distance
Cu1 N3 2.018(2)
Cu1 N1 2.0305(17)
Cu1 N2 2.0328(19)
Cu1 N4 2.0445(19)
O1 C31 1.363(2)
O2 C37 1.333(2)
O3 C43 1.347(2)
O4 C49 1.347(2)
N1 C1 1.331(3)
N1 C12 1.362(3)
N2 C10 1.338(3)
N2 C11 1.366(3)
N3 C15 1.345(4)
N3 C26 1.350(4)
N4 C24 1.321(3)
N4 C25 1.368(3)
C1 C2 1.421(3)
C1 C13 1.485(4)
C2 C3 1.352(4)
C3 C4 1.407(3)
C4 C12 1.407(3)
C4 C5 1.425(4)
C5 C6 1.339(4)
C6 C7 1.431(4)
C7 C8 1.400(4)
C7 C11 1.406(3)
C8 C9 1.358(4)
C9 C10 1.408(3)
C10 C14 1.495(3)
C11 C12 1.431(3)
C15 C16 1.400(5)
C15 C27 1.481(5)
C16 C17 1.351(6)
C17 C18 1.412(6)
C18 C19 1.399(6)
C18 C26 1.407(3)
C19 C20 1.344(6)
C20 C21 1.452(4)
C21 C22 1.391(5)
C21 C25 1.400(4)
C22 C23 1.363(4)
C23 C24 1.416(3)
C24 C28 1.490(3)
C25 C26 1.433(4)
C31 C36 1.383(3)
C31 C32 1.390(3)
C32 C33 1.380(2)
C33 C34 1.401(2)
C34 C35 1.395(3)
C34 C55 1.480(2)
C35 C36 1.385(3)
C37 C42 1.396(2)
C37 C38 1.407(3)
C38 C39 1.379(2)
C39 C40 1.399(2)
C40 C41 1.394(2)
C40 C55 1.486(2)
C41 C42 1.391(2)
C43 C44 1.393(3)
C43 C48 1.393(3)
C44 C45 1.386(2)
C45 C46 1.395(3)
C46 C47 1.399(3)
C46 C58 1.482(2)
C47 C48 1.387(2)
C49 C54 1.393(3)
C49 C50 1.395(3)
C50 C51 1.381(3)
C51 C52 1.397(2)
C52 C53 1.402(2)
C52 C58 1.475(2)
C53 C54 1.381(2)
C55 C56 1.359(2)
C56 C57 1.433(2)
C57 C58 1.362(2)

loop_
_geom_hbond_atom_site_label_D
_geom_hbond_atom_site_label_H
_geom_hbond_atom_site_label_A
_geom_hbond_distance_DH
_geom_hbond_distance_HA
_geom_hbond_distance_DA
_geom_hbond_angle_DHA
_geom_hbond_site_symmetry_A
O1 H1O O3 0.84(3) 1.84(3) 2.684(2) 178(3) 4_566
O3 H3O O2 1.10(4) 1.37(4) 2.4540(19) 168(3) 2_554
O4 H4O O2 0.87(3) 1.73(3) 2.586(2) 173(3) 4
